data_2218601
loop_
_publ_author_name
'Ben Gharbia, Imen'
'Kefi, Riadh'
'El Glaoui, Meher'
'Jeanneau, Erwann'
'Ben Nasr, Cherif'

_publ_section_title
;
 1-(4-Chlorophenyl)piperazine-1,4-diium tetrachloridozincate(II)
 monohydrate
;
_journal_coeditor_code BG2190
_journal_issue 7
_journal_name_full 'Acta Crystallographica Section E'
_journal_page_first m880
_journal_paper_doi 10.1107/S1600536808016590
_journal_volume 64
_journal_year 2008
_chemical_formula_iupac '(C10 H15 Cl N2) [Zn Cl4] , H2 O'
_chemical_formula_moiety 'C10 H15 Cl N2 2+ , Cl4 Zn 2- , H2 O'
_chemical_formula_sum 'C10 H17 Cl5 N2 O Zn'
_chemical_formula_weight 423.90
_chemical_name_systematic
;
1-(4-chlorophenyl)piperazine-1,4-diium tetrachloridozincate(II) monohydrate
;
_space_group_IT_number 14
_symmetry_cell_setting monoclinic
_symmetry_space_group_name_Hall '-P 2ybc'
_symmetry_space_group_name_H-M 'P 1 21/c 1'
_atom_sites_solution_hydrogens geom
_atom_sites_solution_primary direct
_cell_angle_alpha 90
_cell_angle_beta 103.012(2)
_cell_angle_gamma 90
_cell_formula_units_Z 4
_cell_length_a 7.2036(2)
_cell_length_b 15.1575(5)
_cell_length_c 15.4870(5)
_cell_measurement_reflns_used 19642
_cell_measurement_temperature 293
_cell_measurement_theta_max 27.878
_cell_measurement_theta_min 0.730
_cell_volume 1647.58(9)
_computing_cell_refinement 'DENZO/SCALEPACK (Otwinowski & Minor, 1997)'
_computing_data_collection 'COLLECT (Nonius, 2001)'
_computing_data_reduction 'DENZO/SCALEPACK (Otwinowski & Minor, 1997)'
_computing_molecular_graphics 'DIAMOND (Brandenburg, 1998)'
_computing_publication_material 'CRYSTALS (Betteridge <i>et al.</i>,  2003)'
_computing_structure_refinement 'CRYSTALS (Betteridge <i>et al.</i>,  2003)'
_computing_structure_solution 'SIR97 (Altomare <i>et al.</i>,  1999)'
_diffrn_ambient_temperature 293
_diffrn_measured_fraction_theta_full 0.997
_diffrn_measured_fraction_theta_max 0.981
_diffrn_measurement_device 'Nonius KappaCCD'
_diffrn_measurement_device_type 'Nonius KappaCCD'
_diffrn_measurement_method '\f and \w scans'
_diffrn_radiation_monochromator graphite
_diffrn_radiation_type 'Mo K\a'
_diffrn_radiation_wavelength 0.71069
_diffrn_reflns_av_R_equivalents 0.085
_diffrn_reflns_limit_h_max 9
_diffrn_reflns_limit_h_min -9
_diffrn_reflns_limit_k_max 19
_diffrn_reflns_limit_k_min -17
_diffrn_reflns_limit_l_max 20
_diffrn_reflns_limit_l_min -20
_diffrn_reflns_number 20612
_diffrn_reflns_theta_full 27.123
_diffrn_reflns_theta_max 27.962
_diffrn_reflns_theta_min 1.904
_diffrn_standards_number 0
_exptl_absorpt_coefficient_mu 2.294
_exptl_absorpt_correction_T_max 0.59
_exptl_absorpt_correction_T_min 0.34
_exptl_absorpt_correction_type analytical
_exptl_absorpt_process_details '(de Meulenaer & Tompa, 1965)'
_exptl_crystal_colour colorless
_exptl_crystal_density_diffrn 1.709
_exptl_crystal_density_method 'not measured'
_exptl_crystal_description plate
_exptl_crystal_F_000 856
_exptl_crystal_size_max 0.44
_exptl_crystal_size_mid 0.28
_exptl_crystal_size_min 0.23
_refine_diff_density_max 0.41
_refine_diff_density_min -0.69
_refine_ls_extinction_method none
_refine_ls_goodness_of_fit_ref 0.8945
_refine_ls_hydrogen_treatment constr
_refine_ls_matrix_type full
_refine_ls_number_parameters 173
_refine_ls_number_reflns 3203
_refine_ls_number_restraints 0
_refine_ls_R_factor_all 0.0604
_refine_ls_R_factor_gt 0.0526
_refine_ls_shift/su_max 0.000411
_refine_ls_structure_factor_coef F
_refine_ls_weighting_details
;
weight = 1.0/[1.57+1.32*x+0.866*(2x^2^-1)] * [1-(deltaF/6*sigmaF)^2^]^2^
where x= Fcalc/Fmax
;
_refine_ls_weighting_scheme calc
_refine_ls_wR_factor_all 0.0828
_refine_ls_wR_factor_gt 0.0660
_refine_ls_wR_factor_ref 0.0627
_reflns_number_gt 3369
_reflns_number_total 3901
_reflns_threshold_expression I>2\s(I)
_cod_data_source_file bg2190.cif
_cod_data_source_block I
_cod_original_sg_symbol_H-M 'P 1 21/c 1 '
_cod_original_formula_sum 'C10 H17 Cl5 N2 O1 Zn1'
_cod_database_code 2218601
_cod_database_fobs_code 2218601

loop_
_symmetry_equiv_pos_as_xyz
x,y,z
-x,-y,-z
-x,y+1/2,-z+1/2
x,-y+1/2,z+1/2

loop_
_atom_site_type_symbol
_atom_site_label
_atom_site_fract_x
_atom_site_fract_y
_atom_site_fract_z
_atom_site_U_iso_or_equiv
_atom_site_adp_type
_atom_site_occupancy
Zn Zn1 0.58976(7) 0.36124(3) 0.65838(3) 0.0375 Uani 1.0000
Cl Cl1 0.29500(16) 0.42310(8) 0.60275(7) 0.0461 Uani 1.0000
Cl Cl2 0.75399(15) 0.36476(7) 0.54758(6) 0.0415 Uani 1.0000
Cl Cl3 0.5442(2) 0.22604(8) 0.70986(10) 0.0568 Uani 1.0000
Cl Cl4 0.7715(2) 0.44230(9) 0.76618(7) 0.0560 Uani 1.0000
Cl Cl5 0.29277(18) -0.13523(7) 0.48834(10) 0.0558 Uani 1.0000
C C1 0.2020(5) 0.1446(2) 0.4005(2) 0.0312 Uani 1.0000
C C2 0.2558(6) 0.0844(3) 0.3443(3) 0.0410 Uani 1.0000
C C3 0.2866(7) -0.0026(3) 0.3717(3) 0.0442 Uani 1.0000
C C4 0.2642(6) -0.0255(3) 0.4557(3) 0.0404 Uani 1.0000
C C5 0.2183(7) 0.0359(3) 0.5131(3) 0.0441 Uani 1.0000
C C6 0.1869(7) 0.1230(3) 0.4851(3) 0.0399 Uani 1.0000
C C7 -0.0002(6) 0.2802(3) 0.3894(3) 0.0404 Uani 1.0000
C C8 -0.0229(6) 0.3724(3) 0.3515(3) 0.0433 Uani 1.0000
C C9 0.3249(7) 0.3838(3) 0.3692(3) 0.0468 Uani 1.0000
C C10 0.3479(6) 0.2911(3) 0.4050(3) 0.0406 Uani 1.0000
N N1 0.1724(5) 0.2369(2) 0.3687(2) 0.0313 Uani 1.0000
N N2 0.1516(6) 0.4259(2) 0.3875(3) 0.0466 Uani 1.0000
O O1 0.0861(5) 0.2511(3) 0.1875(2) 0.0530 Uani 1.0000
H H1 -0.0199 0.2401 0.1574 0.0730 Uiso 1.0000
H H2 0.1897 0.2453 0.1746 0.0730 Uiso 1.0000
H H3 0.2669 0.1008 0.2869 0.0471 Uiso 1.0000
H H4 0.3213 -0.0443 0.3350 0.0503 Uiso 1.0000
H H5 0.2084 0.0191 0.5702 0.0511 Uiso 1.0000
H H6 0.1563 0.1671 0.5231 0.0473 Uiso 1.0000
H H7 -0.1133 0.2465 0.3632 0.0448 Uiso 1.0000
H H8 0.0133 0.2821 0.4533 0.0447 Uiso 1.0000
H H9 -0.0388 0.3688 0.2866 0.0492 Uiso 1.0000
H H10 -0.1329 0.4027 0.3654 0.0493 Uiso 1.0000
H H11 0.3148 0.3815 0.3047 0.0543 Uiso 1.0000
H H12 0.4375 0.4194 0.3985 0.0543 Uiso 1.0000
H H13 0.4580 0.2643 0.3887 0.0434 Uiso 1.0000
H H14 0.3750 0.2920 0.4706 0.0430 Uiso 1.0000
H H15 0.1556 0.2362 0.3097 0.0410 Uiso 1.0000
H H16 0.1361 0.4792 0.3623 0.0620 Uiso 1.0000
H H17 0.1605 0.4357 0.4450 0.0620 Uiso 1.0000

loop_
_atom_site_aniso_label
_atom_site_aniso_U_11
_atom_site_aniso_U_22
_atom_site_aniso_U_33
_atom_site_aniso_U_12
_atom_site_aniso_U_13
_atom_site_aniso_U_23
Zn1 0.0394(2) 0.0380(2) 0.0350(2) -0.00079(19) 0.00810(19) 0.00223(18)
Cl1 0.0445(5) 0.0526(6) 0.0407(5) 0.0090(5) 0.0082(4) 0.0053(4)
Cl2 0.0449(5) 0.0428(5) 0.0392(5) -0.0021(4) 0.0146(4) -0.0012(4)
Cl3 0.0650(7) 0.0405(6) 0.0698(7) 0.0029(5) 0.0255(6) 0.0136(5)
Cl4 0.0704(7) 0.0562(7) 0.0350(5) -0.0084(6) -0.0019(5) -0.0027(4)
Cl5 0.0547(6) 0.0338(5) 0.0785(8) 0.0044(4) 0.0140(6) 0.0126(5)
C1 0.0360(16) 0.0256(15) 0.0309(16) -0.0002(14) 0.0055(14) -0.0033(13)
C2 0.048(2) 0.039(2) 0.0367(19) 0.0017(17) 0.0105(16) -0.0033(16)
C3 0.050(2) 0.034(2) 0.047(2) 0.0069(17) 0.0085(18) -0.0077(17)
C4 0.0367(18) 0.0305(18) 0.051(2) 0.0021(15) 0.0034(16) 0.0003(16)
C5 0.050(2) 0.042(2) 0.041(2) 0.0025(18) 0.0112(17) 0.0089(17)
C6 0.050(2) 0.037(2) 0.0339(19) 0.0010(16) 0.0124(16) -0.0005(15)
C7 0.0351(18) 0.037(2) 0.051(2) 0.0050(15) 0.0128(16) 0.0027(17)
C8 0.042(2) 0.039(2) 0.049(2) 0.0095(17) 0.0085(17) 0.0014(17)
C9 0.047(2) 0.035(2) 0.054(2) -0.0055(17) 0.0040(18) 0.0071(18)
C10 0.0354(18) 0.033(2) 0.049(2) -0.0031(15) 0.0012(16) 0.0045(16)
N1 0.0391(16) 0.0263(14) 0.0274(13) 0.0008(12) 0.0055(12) 0.0007(11)
N2 0.065(2) 0.0284(16) 0.0424(18) 0.0037(15) 0.0030(17) -0.0020(13)
O1 0.0519(18) 0.067(2) 0.0389(15) 0.0008(16) 0.0065(14) -0.0023(14)

loop_
_atom_type_symbol
_atom_type_scat_dispersion_real
_atom_type_scat_dispersion_imag
_atom_type_scat_source
C 0.0033 0.0016 'International Tables Vol C 4.2.6.8 and 6.1.1.4'
H 0.0000 0.0000 'International Tables Vol C 4.2.6.8 and 6.1.1.4'
N 0.0061 0.0033 'International Tables Vol C 4.2.6.8 and 6.1.1.4'
O 0.0106 0.0060 'International Tables Vol C 4.2.6.8 and 6.1.1.4'
Cl 0.1484 0.1585 'International Tables Vol C 4.2.6.8 and 6.1.1.4'
Zn 0.2839 1.4301 'International Tables Vol C 4.2.6.8 and 6.1.1.4'

loop_
_geom_angle_atom_site_label_1
_geom_angle_atom_site_label_2
_geom_angle_atom_site_label_3
_geom_angle
_geom_angle_publ_flag
Cl1 Zn1 Cl2 107.34(4) ?
Cl1 Zn1 Cl3 107.92(5) ?
Cl2 Zn1 Cl3 115.30(5) ?
Cl1 Zn1 Cl4 112.95(5) ?
Cl2 Zn1 Cl4 103.37(5) ?
Cl3 Zn1 Cl4 110.04(5) ?
Cl5 C4 C3 118.7(3) ?
Cl5 C4 C5 119.2(3) ?
C3 C4 C5 122.1(4) ?
C4 C3 C2 118.6(4) ?
C4 C3 H4 120.8 no
C2 C3 H4 120.6 no
C3 C2 C1 119.0(4) ?
C3 C2 H3 119.7 no
C1 C2 H3 121.2 no
C2 C1 N1 117.1(3) ?
C2 C1 C6 122.5(4) ?
N1 C1 C6 120.3(3) ?
C1 N1 C7 113.9(3) ?
C1 N1 C10 110.1(3) ?
C7 N1 C10 110.3(3) ?
C1 N1 H15 107.8 no
C7 N1 H15 107.2 no
C10 N1 H15 107.3 no
N1 C7 C8 110.1(3) ?
N1 C7 H8 109.4 no
C8 C7 H8 110.2 no
N1 C7 H7 109.7 no
C8 C7 H7 108.5 no
H8 C7 H7 108.9 no
C7 C8 N2 110.4(4) ?
C7 C8 H10 111.7 no
N2 C8 H10 108.6 no
C7 C8 H9 108.8 no
N2 C8 H9 107.7 no
H10 C8 H9 109.7 no
C8 N2 C9 111.6(3) ?
C8 N2 H16 108.4 no
C9 N2 H16 109.4 no
C8 N2 H17 109.2 no
C9 N2 H17 112.9 no
H16 N2 H17 105.0 no
N2 C9 C10 110.9(4) ?
N2 C9 H12 108.3 no
C10 C9 H12 109.1 no
N2 C9 H11 109.6 no
C10 C9 H11 108.5 no
H12 C9 H11 110.5 no
N1 C10 C9 111.0(3) ?
N1 C10 H14 110.2 no
C9 C10 H14 110.2 no
N1 C10 H13 109.9 no
C9 C10 H13 108.7 no
H14 C10 H13 106.7 no
C1 C6 C5 118.7(4) ?
C1 C6 H6 120.0 no
C5 C6 H6 121.2 no
C6 C5 C4 119.0(4) ?
C6 C5 H5 120.7 no
C4 C5 H5 120.4 no
H2 O1 H1 128.4 no

loop_
_geom_bond_atom_site_label_1
_geom_bond_atom_site_label_2
_geom_bond_distance
_geom_bond_publ_flag
Zn1 Cl1 2.3036(11) yes
Zn1 Cl2 2.2937(11) yes
Zn1 Cl3 2.2495(13) yes
Zn1 Cl4 2.2420(12) yes
Cl5 C4 1.738(4) ?
C4 C3 1.389(7) ?
C4 C5 1.378(6) ?
C3 C2 1.388(6) ?
C3 H4 0.922 no
C2 C1 1.376(5) ?
C2 H3 0.943 no
C1 N1 1.482(5) ?
C1 C6 1.378(5) ?
N1 C7 1.504(5) ?
N1 C10 1.507(5) ?
N1 H15 0.893 no
C7 C8 1.511(6) ?
C7 H8 0.973 no
C7 H7 0.970 no
C8 N2 1.494(6) ?
C8 H10 0.980 no
C8 H9 0.988 no
N2 C9 1.485(7) ?
N2 H16 0.893 no
N2 H17 0.891 no
C9 C10 1.506(6) ?
C9 H12 0.995 no
C9 H11 0.985 no
C10 H14 0.990 no
C10 H13 0.973 no
C6 C5 1.392(6) ?
C6 H6 0.948 no
C5 H5 0.938 no
O1 H2 0.820 no
O1 H1 0.818 no

loop_
_geom_hbond_atom_site_label_D
_geom_hbond_atom_site_label_H
_geom_hbond_atom_site_label_A
_geom_hbond_site_symmetry_A
_geom_hbond_distance_DH
_geom_hbond_distance_HA
_geom_hbond_distance_DA
_geom_hbond_angle_DHA
_geom_hbond_publ_flag
N1 H15 O1 . 0.89 1.86 2.742(6) 169 yes
N2 H16 Cl4 2_666 0.89 2.53 3.249(4) 137 yes
N2 H16 Cl2 2_666 0.89 2.77 3.352(3) 123 yes
N2 H17 Cl1 . 0.89 2.42 3.261(5) 156 yes
O1 H1 Cl2 4_454 0.81 2.61 3.342(3) 149 yes
O1 H2 Cl3 4_554 0.82 2.52 3.258(4) 149 yes
C5 H5 Cl4 3_646 0.93 2.76 3.686(5) 168 yes
